data_7209499
loop_
_publ_author_name
'Schaefer, J.'
'Bluhm, K.'

_publ_section_title
;
 Synthese und Kristallstruktur von CuLn2(B2O5)2 (Ln = Er3+, Lu3+): zwei
 Kupferlanthanoidborate mit B2O5^4- - Anionen
;
_journal_name_full
;
Zeitschrift fuer Naturforschung, Teil B. Anorganische Chemie, Organische
 Chemie (42,1987-)
;
_journal_page_first 1141
_journal_page_last 1145
_journal_volume 50
_journal_year 1995
_chemical_formula_sum 'B4 Cu Er2 O10'
_chemical_name_systematic 'Cu Er2 (B2 O5)2'
_space_group_IT_number 14
_symmetry_space_group_name_Hall '-P 2ybc'
_symmetry_space_group_name_H-M 'P 1 21/c 1'
_cell_angle_alpha 90
_cell_angle_beta 90.01
_cell_angle_gamma 90
_cell_formula_units_Z 2
_cell_length_a 4.5314
_cell_length_b 7.2194
_cell_length_c 9.295
_cell_volume 304.077
_citation_journal_id_ASTM ZNBSEN
_cod_data_source_file boron4-x_50.cif
_cod_data_source_block B4Cu1Er2O10
_cod_original_cell_volume 304.0765
_cod_original_formula_sum 'B4 Cu1 Er2 O10'
_cod_database_code 7209499

loop_
_symmetry_equiv_pos_as_xyz
x,y,z
-x,y+1/2,-z+1/2
-x,-y,-z
x,-y-1/2,z-1/2

loop_
_atom_site_label
_atom_site_type_symbol
_atom_site_fract_x
_atom_site_fract_y
_atom_site_fract_z
_atom_site_occupancy
_atom_site_U_iso_or_equiv
O2 O-2 0.7859 0.0895 0.1639 1 0.0
B1 B+3 0.4718 0.0973 0.1613 1 0.0
O1 O-2 0.3217 -0.0911 0.1402 1 0.0
Er1 Er+3 0.0028 0.10321 0.6658 1 0.0
Cu1 Cu+2 0 0 0 1 0.0
B2 B+3 0.4635 -0.2324 0.5811 1 0.0
O4 O-2 0.3505 0.2166 0.0445 1 0.0
O5 O-2 0.3363 0.1667 0.2985 1 0.0
O3 O-2 0.2341 -0.113 0.5405 1 0.0
